data_8102442
loop_
_publ_author_name
'Lei Yang'
'Qiufen Wang'
'Suping Li'

_publ_section_title
;
 Crystal structure of monoaqua-bis(2-aminothiazol-4-acetato)zinc(II),
 Zn(H2O)(C5H5N2O2S)2
;
_journal_issue 3
_journal_name_full 'Zeitschrift f\"ur Kristallographie - New Crystal Structures'
_journal_page_first 453
_journal_volume 224
_journal_year 2009
_chemical_formula_sum 'C10 H12 N4 O5 S2 Zn'
_chemical_formula_weight 397.73
_space_group_IT_number 15
_symmetry_cell_setting monoclinic
_symmetry_space_group_name_Hall '-C 2yc'
_symmetry_space_group_name_H-M 'C 1 2/c 1'
_atom_sites_solution_hydrogens geom
_atom_sites_solution_primary direct
_atom_sites_solution_secondary difmap
_audit_creation_method SHELXL-97
_cell_angle_alpha 90.00
_cell_angle_beta 95.800(5)
_cell_angle_gamma 90.00
_cell_formula_units_Z 4
_cell_length_a 12.481(4)
_cell_length_b 9.522(3)
_cell_length_c 12.686(5)
_cell_measurement_reflns_used 1137
_cell_measurement_temperature 293(2)
_cell_measurement_theta_max 25.04
_cell_measurement_theta_min 2.70
_cell_volume 1499.9(9)
_computing_structure_refinement 'SHELXL-97 (Sheldrick, 1997)'
_computing_structure_solution 'SHELXS-97 (Sheldrick, 1990)'
_diffrn_ambient_temperature 293(2)
_diffrn_measured_fraction_theta_full 0.963
_diffrn_measured_fraction_theta_max 0.963
_diffrn_radiation_monochromator graphite
_diffrn_radiation_source 'fine-focus sealed tube'
_diffrn_radiation_type MoK\a
_diffrn_radiation_wavelength 0.71073
_diffrn_reflns_av_R_equivalents 0.0389
_diffrn_reflns_av_sigmaI/netI 0.0432
_diffrn_reflns_limit_h_max 14
_diffrn_reflns_limit_h_min -14
_diffrn_reflns_limit_k_max 11
_diffrn_reflns_limit_k_min -8
_diffrn_reflns_limit_l_max 15
_diffrn_reflns_limit_l_min -13
_diffrn_reflns_number 3691
_diffrn_reflns_theta_full 25.04
_diffrn_reflns_theta_max 25.04
_diffrn_reflns_theta_min 2.70
_exptl_absorpt_coefficient_mu 1.943
_exptl_absorpt_correction_T_max 0.890
_exptl_absorpt_correction_T_min 0.830
_exptl_absorpt_correction_type multi-scan
_exptl_crystal_colour Colorless
_exptl_crystal_density_diffrn 1.761
_exptl_crystal_density_method 'not measured'
_exptl_crystal_description Prism
_exptl_crystal_F_000 808
_exptl_crystal_size_max 0.12
_exptl_crystal_size_mid 0.08
_exptl_crystal_size_min 0.06
_refine_diff_density_max 0.519
_refine_diff_density_min -0.449
_refine_diff_density_rms 0.106
_refine_ls_extinction_coef 0.020(8)
_refine_ls_extinction_expression Fc^*^=kFc[1+0.001xFc^2^\l^3^/sin(2\q)]^-1/4^
_refine_ls_extinction_method SHELXL
_refine_ls_goodness_of_fit_ref 1.073
_refine_ls_hydrogen_treatment constr
_refine_ls_matrix_type full
_refine_ls_number_parameters 102
_refine_ls_number_reflns 1284
_refine_ls_number_restraints 7
_refine_ls_restrained_S_all 3.755
_refine_ls_R_factor_all 0.0618
_refine_ls_R_factor_gt 0.0515
_refine_ls_shift/su_max 0.000
_refine_ls_shift/su_mean 0.000
_refine_ls_structure_factor_coef Fsqd
_refine_ls_weighting_details 'calc w=1/[\s^2^(Fo^2^)+(0.0735P)^2^+6.9154P] where P=(Fo^2^+2Fc^2^)/3'
_refine_ls_weighting_scheme calc
_refine_ls_wR_factor_gt 0.1332
_refine_ls_wR_factor_ref 0.1443
_reflns_number_gt 1092
_reflns_number_total 1284
_reflns_threshold_expression >2sigma(I)
_cod_data_source_file 1267-2608.cff
_cod_data_source_block 123
_cod_depositor_comments
;
The following automatic conversions were performed:
'_symmetry_cell_setting' value 'Monoclinic' changed to 'monoclinic'
according to '/home/saulius/struct/CIF-dictionaries/cif_core.dic'
dictionary named 'cif_core.dic' version 2.4.1 from
2010-06-29.

'_exptl_absorpt_correction_type' value 'Multi-scan' changed
to 'multi-scan' according to
'/home/saulius/struct/CIF-dictionaries/cif_core.dic' dictionary named
'cif_core.dic' version 2.4.1 from 2010-06-29.

Automatic conversion script
Id: cif_fix_enum 1555 2011-01-17 13:19:09Z saulius 
;
_cod_original_sg_symbol_H-M C2/c
_cod_database_code 8102442

loop_
_symmetry_equiv_pos_as_xyz
'x, y, z'
'-x, y, -z+1/2'
'x+1/2, y+1/2, z'
'-x+1/2, y+1/2, -z+1/2'
'-x, -y, -z'
'x, -y, z-1/2'
'-x+1/2, -y+1/2, -z'
'x+1/2, -y+1/2, z-1/2'

loop_
_atom_site_label
_atom_site_type_symbol
_atom_site_fract_x
_atom_site_fract_y
_atom_site_fract_z
_atom_site_U_iso_or_equiv
_atom_site_adp_type
_atom_site_occupancy
_atom_site_symmetry_multiplicity
_atom_site_calc_flag
_atom_site_refinement_flags
_atom_site_disorder_assembly
_atom_site_disorder_group
Zn1 Zn 1.0000 0.2049(3) 0.7500 0.0283(14) Uani 1 2 d S . .
S1 S 0.9303(7) 0.1986(8) 1.1046(6) 0.077(2) Uani 1 1 d . . .
O1 O 0.6631(13) 0.090(2) 0.6949(15) 0.077(5) Uani 1 1 d . . .
O2 O 1.1791(14) 0.1919(19) 0.7965(15) 0.070(5) Uani 1 1 d U . .
O3 O 1.0000 0.435(3) 0.7500 0.100(10) Uani 1 2 d SDU . .
H3 H 1.0609 0.4737 0.7451 0.150 Uiso 1 1 d RD . .
N1 N 1.103(2) 0.265(3) 1.004(2) 0.085(7) Uani 1 1 d . . .
H1A H 1.1387 0.2660 0.9497 0.102 Uiso 1 1 calc R . .
H1B H 1.1295 0.3003 1.0630 0.102 Uiso 1 1 calc R . .
N2 N 0.9555(17) 0.150(2) 0.9100(16) 0.061(5) Uani 1 1 d . . .
C1 C 0.7538(18) 0.108(3) 0.7395(19) 0.056(5) Uani 1 1 d . . .
C2 C 0.790(2) 0.024(3) 0.837(2) 0.065(6) Uani 1 1 d . . .
H2A H 0.7265 -0.0137 0.8651 0.078 Uiso 1 1 calc R . .
H2B H 0.8314 -0.0557 0.8154 0.078 Uiso 1 1 calc R . .
C3 C 0.8564(19) 0.096(3) 0.9260(19) 0.061(6) Uani 1 1 d . . .
C4 C 1.006(2) 0.208(2) 0.996(2) 0.063(6) Uani 1 1 d . . .
C5 C 0.829(2) 0.113(3) 1.026(2) 0.076(7) Uani 1 1 d . . .
H5 H 0.7649 0.0824 1.0490 0.091 Uiso 1 1 calc R . .

loop_
_atom_site_aniso_label
_atom_site_aniso_U_11
_atom_site_aniso_U_22
_atom_site_aniso_U_33
_atom_site_aniso_U_23
_atom_site_aniso_U_13
_atom_site_aniso_U_12
Zn1 0.0212(17) 0.041(2) 0.0226(17) 0.000 -0.0002(10) 0.000
S1 0.087(5) 0.096(5) 0.049(4) -0.005(3) 0.005(3) 0.013(4)
O1 0.054(10) 0.104(14) 0.070(11) 0.024(10) -0.011(8) -0.017(10)
O2 0.054(9) 0.086(12) 0.068(11) -0.026(9) -0.002(8) 0.012(9)
O3 0.068(16) 0.072(17) 0.17(3) 0.000 0.045(19) 0.000
N1 0.070(15) 0.115(19) 0.068(15) -0.026(14) -0.005(12) -0.013(15)
N2 0.063(12) 0.068(12) 0.051(11) -0.003(9) -0.001(9) 0.007(10)
C1 0.047(12) 0.065(13) 0.059(13) -0.004(11) 0.009(10) 0.002(11)
C2 0.067(15) 0.064(14) 0.064(14) 0.010(12) 0.002(12) -0.003(12)
C3 0.055(13) 0.065(14) 0.061(14) 0.013(12) -0.002(11) 0.002(11)
C4 0.067(15) 0.060(14) 0.059(14) -0.009(11) -0.007(12) 0.004(12)
C5 0.082(18) 0.10(2) 0.053(14) 0.015(14) 0.015(12) 0.016(16)

loop_
_atom_type_symbol
_atom_type_description
_atom_type_scat_dispersion_real
_atom_type_scat_dispersion_imag
_atom_type_scat_source
C C 0.0033 0.0016 'International Tables Vol C Tables 4.2.6.8 and 6.1.1.4'
H H 0.0000 0.0000 'International Tables Vol C Tables 4.2.6.8 and 6.1.1.4'
N N 0.0061 0.0033 'International Tables Vol C Tables 4.2.6.8 and 6.1.1.4'
O O 0.0106 0.0060 'International Tables Vol C Tables 4.2.6.8 and 6.1.1.4'
S S 0.1246 0.1234 'International Tables Vol C Tables 4.2.6.8 and 6.1.1.4'
Zn Zn 0.2839 1.4301 'International Tables Vol C Tables 4.2.6.8 and 6.1.1.4'

loop_
_geom_angle_atom_site_label_1
_geom_angle_atom_site_label_2
_geom_angle_atom_site_label_3
_geom_angle
_geom_angle_site_symmetry_1
_geom_angle_site_symmetry_3
_geom_angle_publ_flag
O3 Zn1 N2 103.6(6) . . ?
O3 Zn1 N2 103.6(6) . 2_756 ?
N2 Zn1 N2 152.7(11) . 2_756 ?
O3 Zn1 O2 93.2(5) . . ?
N2 Zn1 O2 94.6(7) . . ?
N2 Zn1 O2 83.9(7) 2_756 . ?
O3 Zn1 O2 93.2(5) . 2_756 ?
N2 Zn1 O2 83.9(7) . 2_756 ?
N2 Zn1 O2 94.6(7) 2_756 2_756 ?
O2 Zn1 O2 173.7(9) . 2_756 ?
C5 S1 C4 89.3(13) . . ?
C1 O2 Zn1 127.7(15) 2_756 . ?
Zn1 O3 H3 115.6 . . ?
C4 N1 H1A 120.0 . . ?
C4 N1 H1B 120.0 . . ?
H1A N1 H1B 120.0 . . ?
C4 N2 C3 113(2) . . ?
C4 N2 Zn1 121.0(19) . . ?
C3 N2 Zn1 122.3(15) . . ?
O1 C1 O2 122(2) . 2_756 ?
O1 C1 C2 119(2) . . ?
O2 C1 C2 118(2) 2_756 . ?
C3 C2 C1 118(2) . . ?
C3 C2 H2A 107.8 . . ?
C1 C2 H2A 107.8 . . ?
C3 C2 H2B 107.8 . . ?
C1 C2 H2B 107.8 . . ?
H2A C2 H2B 107.1 . . ?
C5 C3 N2 114(2) . . ?
C5 C3 C2 126(2) . . ?
N2 C3 C2 120(2) . . ?
N1 C4 N2 126(3) . . ?
N1 C4 S1 122(2) . . ?
N2 C4 S1 112(2) . . ?
C3 C5 S1 111(2) . . ?
C3 C5 H5 124.4 . . ?
S1 C5 H5 124.4 . . ?

loop_
_geom_bond_atom_site_label_1
_geom_bond_atom_site_label_2
_geom_bond_distance
_geom_bond_site_symmetry_2
_geom_bond_publ_flag
Zn1 O3 2.19(3) . ?
Zn1 N2 2.22(2) . ?
Zn1 N2 2.22(2) 2_756 ?
Zn1 O2 2.257(18) . ?
Zn1 O2 2.257(18) 2_756 ?
S1 C5 1.73(3) . ?
S1 C4 1.74(3) . ?
O1 C1 1.23(3) . ?
O2 C1 1.27(3) 2_756 ?
O3 H3 0.8521 . ?
N1 C4 1.32(4) . ?
N1 H1A 0.8600 . ?
N1 H1B 0.8600 . ?
N2 C4 1.33(3) . ?
N2 C3 1.37(3) . ?
C1 O2 1.27(3) 2_756 ?
C1 C2 1.51(4) . ?
C2 C3 1.49(4) . ?
C2 H2A 0.9700 . ?
C2 H2B 0.9700 . ?
C3 C5 1.35(4) . ?
C5 H5 0.9300 . ?

loop_
_geom_torsion_atom_site_label_1
_geom_torsion_atom_site_label_2
_geom_torsion_atom_site_label_3
_geom_torsion_atom_site_label_4
_geom_torsion
_geom_torsion_site_symmetry_1
_geom_torsion_site_symmetry_2
_geom_torsion_site_symmetry_3
_geom_torsion_site_symmetry_4
_geom_torsion_publ_flag
O3 Zn1 O2 C1 -138(2) . . . 2_756 ?
N2 Zn1 O2 C1 118(2) . . . 2_756 ?
N2 Zn1 O2 C1 -35(2) 2_756 . . 2_756 ?
O2 Zn1 O2 C1 42(2) 2_756 . . 2_756 ?
O3 Zn1 N2 C4 -49.7(19) . . . . ?
N2 Zn1 N2 C4 130.3(19) 2_756 . . . ?
O2 Zn1 N2 C4 44.7(19) . . . . ?
O2 Zn1 N2 C4 -141(2) 2_756 . . . ?
O3 Zn1 N2 C3 107.7(19) . . . . ?
N2 Zn1 N2 C3 -72.3(19) 2_756 . . . ?
O2 Zn1 N2 C3 -157.9(19) . . . . ?
O2 Zn1 N2 C3 15.9(19) 2_756 . . . ?
O1 C1 C2 C3 -141(3) . . . . ?
O2 C1 C2 C3 42(3) 2_756 . . . ?
C4 N2 C3 C5 0(3) . . . . ?
Zn1 N2 C3 C5 -158.7(18) . . . . ?
C4 N2 C3 C2 -179(2) . . . . ?
Zn1 N2 C3 C2 22(3) . . . . ?
C1 C2 C3 C5 119(3) . . . . ?
C1 C2 C3 N2 -62(3) . . . . ?
C3 N2 C4 N1 178(3) . . . . ?
Zn1 N2 C4 N1 -22(4) . . . . ?
C3 N2 C4 S1 0(3) . . . . ?
Zn1 N2 C4 S1 159.1(12) . . . . ?
C5 S1 C4 N1 -179(2) . . . . ?
C5 S1 C4 N2 0(2) . . . . ?
N2 C3 C5 S1 0(3) . . . . ?
C2 C3 C5 S1 179(2) . . . . ?
C4 S1 C5 C3 0(2) . . . . ?
